data_7130830
loop_
_publ_author_name
'Ma, Zetong'
'Liu, Yujian'
'Wang, Z.-H.'
'Jiang, Wei'

_publ_section_title
;
 One-pot heteroannulation toward phosphaperylene diimides with high
 luminescence and out-of-plane anisotropy
;
_journal_name_full 'Chemical Communications'
_journal_paper_doi 10.1039/D2CC04784E
_journal_year 2022
_chemical_formula_sum 'C38 H15 F14 N2 O5 P'
_chemical_formula_weight 876.49
_space_group_crystal_system monoclinic
_space_group_IT_number 14
_space_group_name_Hall '-P 2ybc'
_space_group_name_H-M_alt 'P 1 21/c 1'
_atom_sites_solution_hydrogens geom
_audit_creation_method SHELXL-2018/3
_audit_update_record
;
2021-08-30 deposited with the CCDC.	2022-10-07 downloaded from the CCDC.
;
_cell_angle_alpha 90
_cell_angle_beta 106.936(2)
_cell_angle_gamma 90
_cell_formula_units_Z 4
_cell_length_a 17.4624(4)
_cell_length_b 9.90830(10)
_cell_length_c 19.9540(3)
_cell_measurement_reflns_used 12518
_cell_measurement_temperature 293(2)
_cell_measurement_theta_max 74.3980
_cell_measurement_theta_min 2.6500
_cell_volume 3302.76(10)
_computing_structure_refinement 'SHELXL-2018/3 (Sheldrick, 2018)'
_computing_structure_solution 'SHELXT 2018/2 (Sheldrick, 2018)'
_diffrn_ambient_temperature 293(2)
_diffrn_measured_fraction_theta_full 0.999
_diffrn_measured_fraction_theta_max 0.977
_diffrn_measurement_device_type 'XtaLAB Synergy R, HyPix'
_diffrn_radiation_type CuK\a
_diffrn_radiation_wavelength 1.54184
_diffrn_reflns_av_R_equivalents 0.0461
_diffrn_reflns_av_unetI/netI 0.0317
_diffrn_reflns_Laue_measured_fraction_full 0.999
_diffrn_reflns_Laue_measured_fraction_max 0.977
_diffrn_reflns_limit_h_max 21
_diffrn_reflns_limit_h_min -21
_diffrn_reflns_limit_k_max 12
_diffrn_reflns_limit_k_min -9
_diffrn_reflns_limit_l_max 24
_diffrn_reflns_limit_l_min -24
_diffrn_reflns_number 35243
_diffrn_reflns_point_group_measured_fraction_full 0.999
_diffrn_reflns_point_group_measured_fraction_max 0.977
_diffrn_reflns_theta_full 67.684
_diffrn_reflns_theta_max 75.531
_diffrn_reflns_theta_min 2.645
_exptl_absorpt_coefficient_mu 1.955
_exptl_absorpt_correction_T_max 1.00000
_exptl_absorpt_correction_T_min 0.77444
_exptl_absorpt_correction_type multi-scan
_exptl_crystal_colour red
_exptl_crystal_density_diffrn 1.763
_exptl_crystal_description block
_exptl_crystal_F_000 1752
_exptl_crystal_size_max 0.300
_exptl_crystal_size_mid 0.200
_exptl_crystal_size_min 0.100
_refine_diff_density_max 0.424
_refine_diff_density_min -0.379
_refine_diff_density_rms 0.057
_refine_ls_extinction_method none
_refine_ls_goodness_of_fit_ref 1.048
_refine_ls_hydrogen_treatment constr
_refine_ls_matrix_type full
_refine_ls_number_parameters 541
_refine_ls_number_reflns 6695
_refine_ls_number_restraints 0
_refine_ls_restrained_S_all 1.048
_refine_ls_R_factor_all 0.0611
_refine_ls_R_factor_gt 0.0479
_refine_ls_shift/su_max 0.001
_refine_ls_shift/su_mean 0.000
_refine_ls_structure_factor_coef Fsqd
_refine_ls_weighting_details 'w=1/[\s^2^(Fo^2^)+(0.0754P)^2^+1.5805P] where P=(Fo^2^+2Fc^2^)/3'
_refine_ls_weighting_scheme calc
_refine_ls_wR_factor_gt 0.1292
_refine_ls_wR_factor_ref 0.1401
_reflns_Friedel_coverage 0.000
_reflns_number_gt 5304
_reflns_number_total 6695
_reflns_threshold_expression 'I > 2\s(I)'
_cod_data_source_file d2cc04784e2.cif
_cod_data_source_block tx75
_cod_original_sg_symbol_H-M 'P 21/c'
_cod_database_code 7130830
_shelx_shelxl_version_number 2018/3
_shelx_space_group_comment
;
The symmetry employed for this shelxl refinement is uniquely defined
by the following loop, which should always be used as a source of
symmetry information in preference to the above space-group names.
They are only intended as comments.
;

loop_
_space_group_symop_operation_xyz
'x, y, z'
'-x, y+1/2, -z+1/2'
'-x, -y, -z'
'x, -y-1/2, z-1/2'

loop_
_atom_site_label
_atom_site_type_symbol
_atom_site_fract_x
_atom_site_fract_y
_atom_site_fract_z
_atom_site_U_iso_or_equiv
_atom_site_adp_type
_atom_site_occupancy
_atom_site_site_symmetry_order
_atom_site_calc_flag
_atom_site_refinement_flags_posn
_atom_site_refinement_flags_adp
_atom_site_refinement_flags_occupancy
_atom_site_disorder_assembly
_atom_site_disorder_group
P1 P 0.57141(3) 0.18276(6) 0.74402(2) 0.03251(14) Uani 1 1 d . . . . .
O60 O 0.53213(9) 0.23335(16) 0.79554(7) 0.0383(3) Uani 1 1 d . . . . .
F34 F 0.92907(10) 0.58322(15) 0.70623(10) 0.0638(4) Uani 1 1 d . . . . .
F56 F 0.14038(9) -0.09666(18) 0.53789(9) 0.0632(4) Uani 1 1 d . . . . .
F57 F 0.11810(10) -0.07230(17) 0.42627(9) 0.0649(4) Uani 1 1 d . . . . .
F35 F 0.93219(11) 0.66343(19) 0.60675(9) 0.0680(5) Uani 1 1 d . . . . .
F33 F 0.98372(11) 0.90662(17) 0.67028(11) 0.0722(5) Uani 1 1 d . . . . .
O58 O 0.30471(10) -0.14647(19) 0.61448(8) 0.0488(4) Uani 1 1 d . . . . .
O36 O 0.78777(11) 0.61435(18) 0.74970(9) 0.0507(4) Uani 1 1 d . . . . .
O59 O 0.26526(11) -0.0947(2) 0.38030(8) 0.0567(5) Uani 1 1 d . . . . .
F32 F 0.97902(12) 0.8239(2) 0.76934(9) 0.0756(5) Uani 1 1 d . . . . .
F55 F 0.09375(11) -0.35556(19) 0.52175(10) 0.0786(6) Uani 1 1 d . . . . .
O37 O 0.75592(12) 0.7197(2) 0.52120(10) 0.0571(5) Uani 1 1 d . . . . .
N46 N 0.28360(11) -0.1168(2) 0.49760(9) 0.0405(4) Uani 1 1 d . . . . .
F54 F 0.07764(12) -0.3438(2) 0.40989(11) 0.0826(6) Uani 1 1 d . . . . .
F53 F -0.01842(11) -0.1527(2) 0.50841(12) 0.0846(6) Uani 1 1 d . . . . .
F51 F -0.03724(11) -0.1547(3) 0.39697(11) 0.0893(6) Uani 1 1 d . . . . .
N23 N 0.77661(12) 0.6584(2) 0.63539(10) 0.0431(4) Uani 1 1 d . . . . .
F31 F 1.08694(12) 0.6285(2) 0.75576(15) 0.1040(8) Uani 1 1 d . . . . .
F29 F 1.12707(12) 0.8277(2) 0.75804(15) 0.1010(8) Uani 1 1 d . . . . .
C12 C 0.57709(13) 0.2895(2) 0.62560(10) 0.0340(4) Uani 1 1 d . . . . .
C6 C 0.55435(13) 0.3405(2) 0.50001(10) 0.0369(5) Uani 1 1 d . . . . .
F52 F -0.05855(13) -0.3327(3) 0.44986(15) 0.1076(8) Uani 1 1 d . . . . .
C13 C 0.61490(13) 0.3059(2) 0.69659(10) 0.0349(4) Uani 1 1 d . . . . .
C3 C 0.51472(13) 0.1895(2) 0.60754(10) 0.0336(4) Uani 1 1 d . . . . .
C39 C 0.36442(13) 0.0442(2) 0.45444(10) 0.0383(5) Uani 1 1 d . . . . .
C11 C 0.59570(13) 0.3644(2) 0.57247(10) 0.0355(5) Uani 1 1 d . . . . .
C2 C 0.50095(12) 0.1210(2) 0.66319(10) 0.0339(4) Uani 1 1 d . . . . .
C38 C 0.40862(13) 0.0720(2) 0.52443(10) 0.0357(5) Uani 1 1 d . . . . .
C14 C 0.64420(13) 0.0535(2) 0.77759(10) 0.0347(4) Uani 1 1 d . . . . .
C4 C 0.47072(12) 0.1677(2) 0.53712(10) 0.0340(4) Uani 1 1 d . . . . .
C10 C 0.65585(13) 0.4624(2) 0.59392(11) 0.0361(5) Uani 1 1 d . . . . .
C21 C 0.69395(13) 0.4819(2) 0.66663(11) 0.0372(5) Uani 1 1 d . . . . .
C44 C 0.39164(13) 0.0063(2) 0.58169(10) 0.0359(5) Uani 1 1 d . . . . .
C45 C 0.32475(13) -0.0903(2) 0.56827(11) 0.0383(5) Uani 1 1 d . . . . .
C43 C 0.43750(13) 0.0297(2) 0.65047(10) 0.0359(5) Uani 1 1 d . . . . .
H43 H 0.426003 -0.014893 0.687411 0.043 Uiso 1 1 calc R U . . .
C19 C 0.61855(14) -0.0803(2) 0.77769(11) 0.0400(5) Uani 1 1 d . . . . .
H19 H 0.564813 -0.101465 0.757825 0.048 Uiso 1 1 calc R U . . .
C24 C 0.67464(13) 0.4049(2) 0.71740(10) 0.0366(5) Uani 1 1 d . . . . .
H24 H 0.700915 0.418602 0.764615 0.044 Uiso 1 1 calc R U . . .
F30 F 1.09202(14) 0.7216(3) 0.66200(13) 0.1165(9) Uani 1 1 d . . . . .
C9 C 0.67691(14) 0.5398(2) 0.54226(11) 0.0394(5) Uani 1 1 d . . . . .
C42 C 0.30101(14) -0.0587(3) 0.43929(11) 0.0425(5) Uani 1 1 d . . . . .
C5 C 0.48966(13) 0.2392(2) 0.48174(10) 0.0367(5) Uani 1 1 d . . . . .
C40 C 0.38330(14) 0.1120(3) 0.40076(11) 0.0423(5) Uani 1 1 d . . . . .
H40 H 0.354600 0.092779 0.354661 0.051 Uiso 1 1 calc R U . . .
C41 C 0.44422(14) 0.2085(3) 0.41372(11) 0.0412(5) Uani 1 1 d . . . . .
H41 H 0.454576 0.253012 0.376250 0.049 Uiso 1 1 calc R U . . .
C7 C 0.57825(15) 0.4169(3) 0.45099(11) 0.0425(5) Uani 1 1 d . . . . .
H7 H 0.553958 0.402502 0.403470 0.051 Uiso 1 1 calc R U . . .
C22 C 0.75594(14) 0.5879(2) 0.68880(12) 0.0406(5) Uani 1 1 d . . . . .
C18 C 0.67203(15) -0.1804(2) 0.80682(13) 0.0448(5) Uani 1 1 d . . . . .
H18 H 0.654702 -0.269353 0.805623 0.054 Uiso 1 1 calc R U . . .
C20 C 0.73851(15) 0.6458(3) 0.56290(12) 0.0442(5) Uani 1 1 d . . . . .
C8 C 0.63810(15) 0.5147(3) 0.47201(12) 0.0434(5) Uani 1 1 d . . . . .
H8 H 0.652395 0.564532 0.438004 0.052 Uiso 1 1 calc R U . . .
C17 C 0.75176(15) -0.1495(3) 0.83802(13) 0.0472(6) Uani 1 1 d . . . . .
H17 H 0.787892 -0.217331 0.858285 0.057 Uiso 1 1 calc R U . . .
C25 C 0.83948(15) 0.7605(2) 0.65808(14) 0.0470(6) Uani 1 1 d . . . . .
H25A H 0.836684 0.800923 0.701579 0.056 Uiso 1 1 calc R U . . .
H25B H 0.831033 0.831219 0.623055 0.056 Uiso 1 1 calc R U . . .
C26 C 0.92155(16) 0.6985(2) 0.66878(13) 0.0466(6) Uani 1 1 d . . . . .
C48 C 0.14004(15) -0.1631(3) 0.47848(12) 0.0455(5) Uani 1 1 d . . . . .
C15 C 0.72462(15) 0.0831(3) 0.80838(14) 0.0500(6) Uani 1 1 d . . . . .
H15 H 0.742793 0.171339 0.808328 0.060 Uiso 1 1 calc R U . . .
C47 C 0.22166(14) -0.2208(3) 0.48398(13) 0.0457(5) Uani 1 1 d . . . . .
H47A H 0.235451 -0.286833 0.521498 0.055 Uiso 1 1 calc R U . . .
H47B H 0.219831 -0.266924 0.440649 0.055 Uiso 1 1 calc R U . . .
C16 C 0.77739(16) -0.0180(3) 0.83896(16) 0.0567(7) Uani 1 1 d . . . . .
H16 H 0.830860 0.002869 0.860453 0.068 Uiso 1 1 calc R U . . .
C50 C -0.01174(18) -0.2264(4) 0.45542(19) 0.0696(9) Uani 1 1 d . . . . .
C27 C 0.98984(17) 0.7928(3) 0.70734(14) 0.0507(6) Uani 1 1 d . . . . .
C28 C 1.07495(19) 0.7411(3) 0.72118(18) 0.0625(7) Uani 1 1 d . . . . .
C49 C 0.07502(17) -0.2719(3) 0.46618(14) 0.0560(7) Uani 1 1 d . . . . .

loop_
_atom_site_aniso_label
_atom_site_aniso_U_11
_atom_site_aniso_U_22
_atom_site_aniso_U_33
_atom_site_aniso_U_23
_atom_site_aniso_U_13
_atom_site_aniso_U_12
P1 0.0335(3) 0.0425(3) 0.0213(2) 0.00119(19) 0.00755(19) 0.0033(2)
O60 0.0397(8) 0.0519(9) 0.0246(6) 0.0003(6) 0.0114(6) 0.0064(7)
F34 0.0549(9) 0.0415(8) 0.0947(12) 0.0190(8) 0.0212(8) 0.0043(7)
F56 0.0457(8) 0.0753(11) 0.0665(10) -0.0261(8) 0.0130(7) -0.0016(7)
F57 0.0514(9) 0.0628(10) 0.0764(11) 0.0269(8) 0.0120(8) 0.0075(7)
F35 0.0681(10) 0.0786(11) 0.0628(10) -0.0200(9) 0.0277(8) -0.0020(9)
F33 0.0660(11) 0.0466(9) 0.0981(13) 0.0184(9) 0.0145(10) -0.0055(8)
O58 0.0437(9) 0.0646(11) 0.0356(8) 0.0048(8) 0.0075(7) -0.0077(8)
O36 0.0579(11) 0.0552(10) 0.0403(9) -0.0081(7) 0.0163(8) -0.0083(8)
O59 0.0557(11) 0.0800(13) 0.0309(8) -0.0128(8) 0.0068(7) -0.0079(9)
F32 0.0730(12) 0.0943(13) 0.0591(10) -0.0215(9) 0.0185(9) -0.0083(10)
F55 0.0688(11) 0.0694(11) 0.0859(13) 0.0302(10) 0.0039(10) -0.0073(9)
O37 0.0675(12) 0.0566(11) 0.0492(10) 0.0136(8) 0.0199(9) -0.0046(9)
N46 0.0375(10) 0.0483(11) 0.0331(9) -0.0037(8) 0.0062(7) 0.0033(8)
F54 0.0756(12) 0.0768(12) 0.0781(12) -0.0283(10) -0.0046(10) -0.0091(10)
F53 0.0569(11) 0.1031(15) 0.0967(15) -0.0014(12) 0.0273(10) -0.0054(10)
F51 0.0543(10) 0.1174(17) 0.0809(13) 0.0300(12) -0.0045(9) 0.0037(10)
N23 0.0455(11) 0.0413(10) 0.0439(10) 0.0039(8) 0.0154(9) 0.0015(8)
F31 0.0616(12) 0.0778(13) 0.153(2) 0.0452(14) 0.0000(13) 0.0038(10)
F29 0.0571(11) 0.0789(13) 0.153(2) -0.0223(14) 0.0093(13) -0.0132(10)
C12 0.0358(11) 0.0420(11) 0.0259(9) 0.0021(8) 0.0115(8) 0.0084(9)
C6 0.0402(11) 0.0469(12) 0.0252(9) 0.0029(9) 0.0121(8) 0.0103(9)
F52 0.0631(12) 0.1000(16) 0.143(2) 0.0067(15) 0.0033(13) -0.0354(12)
C13 0.0377(11) 0.0422(11) 0.0255(9) 0.0008(8) 0.0104(8) 0.0080(9)
C3 0.0357(10) 0.0425(11) 0.0240(9) 0.0012(8) 0.0106(8) 0.0086(9)
C39 0.0355(11) 0.0518(13) 0.0267(9) -0.0048(9) 0.0077(8) 0.0096(10)
C11 0.0387(11) 0.0435(11) 0.0263(9) 0.0047(8) 0.0125(8) 0.0106(9)
C2 0.0333(10) 0.0438(11) 0.0249(9) 0.0007(8) 0.0089(8) 0.0063(9)
C38 0.0350(11) 0.0479(12) 0.0241(9) -0.0013(8) 0.0082(8) 0.0121(9)
C14 0.0366(11) 0.0437(12) 0.0228(8) -0.0002(8) 0.0072(8) 0.0026(9)
C4 0.0348(11) 0.0454(12) 0.0230(9) 0.0000(8) 0.0100(8) 0.0090(9)
C10 0.0399(11) 0.0407(11) 0.0305(10) 0.0036(8) 0.0147(9) 0.0079(9)
C21 0.0406(12) 0.0403(11) 0.0319(10) 0.0009(9) 0.0125(9) 0.0072(9)
C44 0.0334(11) 0.0473(12) 0.0268(9) 0.0000(8) 0.0088(8) 0.0071(9)
C45 0.0351(11) 0.0486(12) 0.0289(10) -0.0001(9) 0.0060(8) 0.0059(9)
C43 0.0362(11) 0.0463(12) 0.0251(9) 0.0033(8) 0.0089(8) 0.0069(9)
C19 0.0347(11) 0.0498(13) 0.0343(10) -0.0017(9) 0.0082(9) -0.0020(10)
C24 0.0389(11) 0.0443(12) 0.0271(9) -0.0018(8) 0.0106(8) 0.0060(9)
F30 0.0711(13) 0.188(3) 0.0961(16) -0.0101(17) 0.0340(12) 0.0323(16)
C9 0.0451(12) 0.0412(12) 0.0348(10) 0.0061(9) 0.0164(9) 0.0084(10)
C42 0.0399(12) 0.0574(14) 0.0292(10) -0.0040(10) 0.0084(9) 0.0097(11)
C5 0.0389(11) 0.0475(12) 0.0254(9) 0.0022(9) 0.0123(8) 0.0118(9)
C40 0.0431(12) 0.0611(15) 0.0223(9) -0.0011(9) 0.0091(8) 0.0114(11)
C41 0.0437(12) 0.0591(14) 0.0227(9) 0.0035(9) 0.0128(9) 0.0116(11)
C7 0.0487(13) 0.0543(14) 0.0261(9) 0.0066(9) 0.0135(9) 0.0094(11)
C22 0.0456(13) 0.0407(12) 0.0384(11) -0.0008(9) 0.0168(10) 0.0053(10)
C18 0.0493(13) 0.0397(12) 0.0464(13) 0.0009(10) 0.0152(10) -0.0011(10)
C20 0.0492(13) 0.0448(13) 0.0415(12) 0.0079(10) 0.0175(10) 0.0074(11)
C8 0.0517(13) 0.0489(13) 0.0342(11) 0.0094(10) 0.0197(10) 0.0098(11)
C17 0.0446(13) 0.0466(13) 0.0461(13) 0.0013(10) 0.0064(10) 0.0101(11)
C25 0.0528(14) 0.0369(12) 0.0523(13) 0.0020(10) 0.0169(11) 0.0003(11)
C26 0.0536(14) 0.0388(12) 0.0497(13) 0.0020(10) 0.0189(11) -0.0010(11)
C48 0.0427(13) 0.0469(13) 0.0405(12) 0.0008(10) 0.0023(10) -0.0008(10)
C15 0.0391(13) 0.0450(13) 0.0599(15) 0.0001(11) 0.0049(11) -0.0007(10)
C47 0.0442(13) 0.0495(13) 0.0390(12) -0.0059(10) 0.0053(10) 0.0015(11)
C16 0.0379(13) 0.0498(14) 0.0709(17) 0.0018(13) -0.0021(12) 0.0040(11)
C50 0.0459(15) 0.072(2) 0.080(2) 0.0081(17) 0.0018(15) -0.0164(15)
C27 0.0563(15) 0.0426(13) 0.0533(14) 0.0028(11) 0.0164(12) -0.0024(11)
C28 0.0577(17) 0.0538(16) 0.0749(19) 0.0008(15) 0.0176(15) -0.0046(13)
C49 0.0547(15) 0.0531(15) 0.0497(14) 0.0002(12) -0.0013(12) -0.0062(12)

loop_
_atom_type_symbol
_atom_type_description
_atom_type_scat_dispersion_real
_atom_type_scat_dispersion_imag
_atom_type_scat_source
C C 0.0181 0.0091 'International Tables Vol C Tables 4.2.6.8 and 6.1.1.4'
H H 0.0000 0.0000 'International Tables Vol C Tables 4.2.6.8 and 6.1.1.4'
F F 0.0727 0.0534 'International Tables Vol C Tables 4.2.6.8 and 6.1.1.4'
N N 0.0311 0.0180 'International Tables Vol C Tables 4.2.6.8 and 6.1.1.4'
O O 0.0492 0.0322 'International Tables Vol C Tables 4.2.6.8 and 6.1.1.4'
P P 0.2955 0.4335 'International Tables Vol C Tables 4.2.6.8 and 6.1.1.4'

loop_
_geom_angle_atom_site_label_1
_geom_angle_atom_site_label_2
_geom_angle_atom_site_label_3
_geom_angle
_geom_angle_site_symmetry_1
_geom_angle_site_symmetry_3
_geom_angle_publ_flag
O60 P1 C14 113.86(9) . . ?
O60 P1 C2 113.44(9) . . ?
C14 P1 C2 108.22(10) . . ?
O60 P1 C13 118.51(10) . . ?
C14 P1 C13 108.22(10) . . ?
C2 P1 C13 92.34(9) . . ?
C45 N46 C42 125.6(2) . . ?
C45 N46 C47 116.84(19) . . ?
C42 N46 C47 117.44(19) . . ?
C22 N23 C20 125.8(2) . . ?
C22 N23 C25 116.3(2) . . ?
C20 N23 C25 117.7(2) . . ?
C13 C12 C11 124.1(2) . . ?
C13 C12 C3 115.92(19) . . ?
C11 C12 C3 119.93(19) . . ?
C7 C6 C11 116.9(2) . . ?
C7 C6 C5 124.08(19) . . ?
C11 C6 C5 119.06(19) . . ?
C12 C13 C24 118.4(2) . . ?
C12 C13 P1 107.61(16) . . ?
C24 C13 P1 133.97(15) . . ?
C2 C3 C4 123.7(2) . . ?
C2 C3 C12 115.69(18) . . ?
C4 C3 C12 120.58(19) . . ?
C40 C39 C38 119.1(2) . . ?
C40 C39 C42 120.84(19) . . ?
C38 C39 C42 120.1(2) . . ?
C10 C11 C12 116.87(19) . . ?
C10 C11 C6 122.29(19) . . ?
C12 C11 C6 120.8(2) . . ?
C3 C2 C43 119.17(19) . . ?
C3 C2 P1 108.38(16) . . ?
C43 C2 P1 132.30(16) . . ?
C4 C38 C39 118.7(2) . . ?
C4 C38 C44 119.68(18) . . ?
C39 C38 C44 121.6(2) . . ?
C15 C14 C19 118.8(2) . . ?
C15 C14 P1 121.95(18) . . ?
C19 C14 P1 119.04(16) . . ?
C38 C4 C3 116.80(19) . . ?
C38 C4 C5 122.31(18) . . ?
C3 C4 C5 120.9(2) . . ?
C11 C10 C9 118.87(19) . . ?
C11 C10 C21 119.46(19) . . ?
C9 C10 C21 121.7(2) . . ?
C24 C21 C10 122.0(2) . . ?
C24 C21 C22 118.98(19) . . ?
C10 C21 C22 119.1(2) . . ?
C43 C44 C38 121.5(2) . . ?
C43 C44 C45 119.03(19) . . ?
C38 C44 C45 119.50(19) . . ?
O58 C45 N46 120.0(2) . . ?
O58 C45 C44 123.31(19) . . ?
N46 C45 C44 116.69(19) . . ?
C44 C43 C2 119.0(2) . . ?
C18 C19 C14 120.5(2) . . ?
C21 C24 C13 119.12(19) . . ?
C8 C9 C10 118.9(2) . . ?
C8 C9 C20 120.7(2) . . ?
C10 C9 C20 120.4(2) . . ?
O59 C42 N46 120.5(2) . . ?
O59 C42 C39 123.1(2) . . ?
N46 C42 C39 116.37(18) . . ?
C41 C5 C4 116.8(2) . . ?
C41 C5 C6 124.6(2) . . ?
C4 C5 C6 118.62(18) . . ?
C39 C40 C41 122.0(2) . . ?
C5 C41 C40 121.1(2) . . ?
C6 C7 C8 121.1(2) . . ?
O36 C22 N23 120.6(2) . . ?
O36 C22 C21 122.4(2) . . ?
N23 C22 C21 116.9(2) . . ?
C19 C18 C17 120.2(2) . . ?
O37 C20 N23 120.9(2) . . ?
O37 C20 C9 123.2(2) . . ?
N23 C20 C9 115.9(2) . . ?
C9 C8 C7 121.9(2) . . ?
C16 C17 C18 119.8(2) . . ?
N23 C25 C26 110.9(2) . . ?
F35 C26 F34 105.8(2) . . ?
F35 C26 C25 110.6(2) . . ?
F34 C26 C25 110.9(2) . . ?
F35 C26 C27 108.8(2) . . ?
F34 C26 C27 107.5(2) . . ?
C25 C26 C27 112.9(2) . . ?
F57 C48 F56 106.3(2) . . ?
F57 C48 C47 111.1(2) . . ?
F56 C48 C47 110.93(19) . . ?
F57 C48 C49 108.41(19) . . ?
F56 C48 C49 107.2(2) . . ?
C47 C48 C49 112.6(2) . . ?
C16 C15 C14 120.1(2) . . ?
N46 C47 C48 112.2(2) . . ?
C17 C16 C15 120.6(2) . . ?
F52 C50 F53 108.2(3) . . ?
F52 C50 F51 108.2(3) . . ?
F53 C50 F51 108.9(3) . . ?
F52 C50 C49 109.9(3) . . ?
F53 C50 C49 111.4(2) . . ?
F51 C50 C49 110.2(3) . . ?
F33 C27 F32 107.9(2) . . ?
F33 C27 C28 107.6(2) . . ?
F32 C27 C28 107.6(2) . . ?
F33 C27 C26 108.1(2) . . ?
F32 C27 C26 107.8(2) . . ?
C28 C27 C26 117.5(2) . . ?
F31 C28 F29 106.7(3) . . ?
F31 C28 F30 107.9(3) . . ?
F29 C28 F30 107.4(3) . . ?
F31 C28 C27 112.6(3) . . ?
F29 C28 C27 111.4(3) . . ?
F30 C28 C27 110.6(3) . . ?
F54 C49 F55 107.6(2) . . ?
F54 C49 C48 107.6(2) . . ?
F55 C49 C48 108.1(2) . . ?
F54 C49 C50 108.2(2) . . ?
F55 C49 C50 106.8(3) . . ?
C48 C49 C50 118.1(2) . . ?

loop_
_geom_bond_atom_site_label_1
_geom_bond_atom_site_label_2
_geom_bond_distance
_geom_bond_site_symmetry_2
_geom_bond_publ_flag
P1 O60 1.4797(15) . ?
P1 C14 1.792(2) . ?
P1 C2 1.826(2) . ?
P1 C13 1.839(2) . ?
F34 C26 1.350(3) . ?
F56 C48 1.355(3) . ?
F57 C48 1.345(3) . ?
F35 C26 1.349(3) . ?
F33 C27 1.336(3) . ?
O58 C45 1.213(3) . ?
O36 C22 1.208(3) . ?
O59 C42 1.214(3) . ?
F32 C27 1.341(3) . ?
F55 C49 1.346(3) . ?
O37 C20 1.212(3) . ?
N46 C45 1.408(3) . ?
N46 C42 1.408(3) . ?
N46 C47 1.462(3) . ?
F54 C49 1.342(3) . ?
F53 C50 1.318(4) . ?
F51 C50 1.327(4) . ?
N23 C22 1.407(3) . ?
N23 C20 1.410(3) . ?
N23 C25 1.464(3) . ?
F31 C28 1.297(4) . ?
F29 C28 1.310(4) . ?
C12 C13 1.387(3) . ?
C12 C11 1.408(3) . ?
C12 C3 1.439(3) . ?
C6 C7 1.393(3) . ?
C6 C11 1.435(3) . ?
C6 C5 1.475(3) . ?
F52 C50 1.318(4) . ?
C13 C24 1.403(3) . ?
C3 C2 1.381(3) . ?
C3 C4 1.408(3) . ?
C39 C40 1.383(3) . ?
C39 C38 1.412(3) . ?
C39 C42 1.470(4) . ?
C11 C10 1.402(3) . ?
C2 C43 1.395(3) . ?
C38 C4 1.406(3) . ?
C38 C44 1.420(3) . ?
C14 C15 1.390(3) . ?
C14 C19 1.399(3) . ?
C4 C5 1.430(3) . ?
C10 C9 1.417(3) . ?
C10 C21 1.422(3) . ?
C21 C24 1.386(3) . ?
C21 C22 1.480(3) . ?
C44 C43 1.392(3) . ?
C44 C45 1.473(3) . ?
C19 C18 1.370(3) . ?
F30 C28 1.314(4) . ?
C9 C8 1.390(3) . ?
C9 C20 1.474(4) . ?
C5 C41 1.392(3) . ?
C40 C41 1.397(4) . ?
C7 C8 1.397(4) . ?
C18 C17 1.384(4) . ?
C17 C16 1.376(4) . ?
C25 C26 1.516(4) . ?
C26 C27 1.534(4) . ?
C48 C47 1.510(4) . ?
C48 C49 1.532(4) . ?
C15 C16 1.377(4) . ?
C50 C49 1.535(5) . ?
C27 C28 1.519(4) . ?
